data_1519011
loop_
_publ_author_name
'M. Ishaque Khan'
'T. Hope'
'S. Tabassum'

_publ_section_title
;
 Synthesis, reactivity, x-ray structure and thermal study of the
 mixed-metal oxide hydrate [Mn(H2O)2V2O6]
;
_journal_name_full 'Solid State Sciences'
_journal_page_first 163
_journal_page_last 178
_journal_volume 1
_journal_year 1999
_chemical_formula_sum 'H4 Mn O8 V2'
_chemical_formula_weight 288.85
_space_group_IT_number 62
_symmetry_cell_setting orthorhombic
_symmetry_Int_Tables_number 62
_symmetry_space_group_name_Hall '-P 2ac 2n'
_symmetry_space_group_name_H-M 'P n m a'
_cell_angle_alpha 90
_cell_angle_beta 90
_cell_angle_gamma 90
_cell_formula_units_Z 4
_cell_length_a 5.6085(6)
_cell_length_b 10.917(16)
_cell_length_c 12.042(2)
_cell_volume 737.3(11)
_diffrn_ambient_temperature 294
_diffrn_radiation_probe x-ray
_diffrn_radiation_type MoK\a
_diffrn_radiation_wavelength 0.71073
_exptl_absorpt_coefficient_mu 4.168
_exptl_crystal_density_diffrn 2.602
_refine_ls_R_factor_gt 0.0241
_refine_ls_wR_factor_gt 0.0623
_cod_data_source_file SSS-1999-1-163-178.cif
_cod_data_source_block '[Mn(H2O)2V2O6]'
_cod_database_code 1519011

loop_
_symmetry_equiv_pos_site_id
_symmetry_equiv_pos_as_xyz
1 x,y,z
2 1/2-x,-y,1/2+z
3 1/2+x,1/2-y,1/2-z
4 -x,1/2+y,-z
5 -x,-y,-z
6 1/2+x,y,1/2-z
7 1/2-x,1/2+y,1/2+z
8 x,1/2-y,z

loop_
_atom_site_label
_atom_site_type_symbol
_atom_site_thermal_displace_type
_atom_site_fract_x
_atom_site_fract_y
_atom_site_fract_z
_atom_site_occupancy
_atom_site_U_iso_or_equiv
_atom_site_calc_flag
_atom_site_refinement_flags
_atom_site_disorder_assembly
_atom_site_disorder_group
Mn Mn Uiso -0.01010(10) 0.25000 0.46260(10) 1.000 0.0140(10) . . . .
V V Uiso 0.20190(10) 0.47170(10) 0.67430(10) 1.000 0.0120(10) . . . .
O1 O Uiso 0.1763(4) 0.6189(2) 0.6458(2) 1.000 0.0260(10) . . . .
O2 O Uiso 0.1355(4) 0.3909(2) 0.5647(2) 1.000 0.0270(10) . . . .
O3 O Uiso 0.0013(3) 0.4324(2) 0.7854(2) 1.000 0.0220(10) . . . .
O4 O Uiso -0.3352(6) 0.25000 0.5624(3) 1.000 0.0270(10) . . . .
O5 O Uiso 0.3110(6) 0.25000 0.3652(3) 1.000 0.0320(10) . . . .

loop_
_atom_type_symbol
_atom_type_description
_atom_type_scat_dispersion_real
_atom_type_scat_dispersion_imag
_atom_type_scat_source
Mn Mn 0.3368 0.7283 ' International Tables Vol C Tables 4.2.6.8 and 6.1.1.4'
O O 0.0106 0.0060 ' International Tables Vol C Tables 4.2.6.8 and 6.1.1.4'
V V 0.3005 0.5294 ' International Tables Vol C Tables 4.2.6.8 and 6.1.1.4'

loop_
_geom_angle_atom_site_label_1
_geom_angle_atom_site_label_2
_geom_angle_atom_site_label_3
_geom_angle
_geom_angle_site_symmetry_1
_geom_angle_site_symmetry_2
_geom_angle_site_symmetry_3
_geom_angle_publ_flag
O2 Mn O4 90.14(10) . . . yes
O2 Mn O5 89.64(9) . . . yes
O1 Mn O2 175.35(9) 4_546 . . yes
O1 Mn O2 92.06(9) 5_566 . . yes
O2 Mn O2 92.37(10) . . 8_555 yes
O4 Mn O5 179.69(14) . . . yes
O1 Mn O4 88.40(9) 4_546 . . yes
O1 Mn O4 88.40(9) 5_566 . . yes
O2 Mn O4 90.14(10) 8_555 . . yes
O1 Mn O5 91.83(10) 4_546 . . yes
O1 Mn O5 91.83(10) 5_566 . . yes
O2 Mn O5 89.64(9) 8_555 . . yes
O1 Mn O1 83.48(9) 4_546 . 5_566 yes
O1 Mn O2 92.06(9) 4_546 . 8_555 yes
O1 Mn O2 175.35(9) 5_566 . 8_555 yes
O1 V O2 109.80(13) . . . yes
O1 V O3 109.42(12) . . . yes
O1 V O3 111.69(11) . . 6_556 yes
O2 V O3 109.26(12) . . . yes
O2 V O3 107.60(12) . . 6_556 yes
O3 V O3 109.02(11) . . 6_556 yes
Mn O1 V 144.36(14) 4_556 . . yes
Mn O2 V 160.85(15) . . . yes
V O3 V 136.62(14) . . 6_456 yes

loop_
_geom_bond_atom_site_label_1
_geom_bond_atom_site_label_2
_geom_bond_distance
_geom_bond_site_symmetry_1
_geom_bond_site_symmetry_2
_geom_bond_publ_flag
Mn O2 2.132(4) . . yes
Mn O4 2.184(5) . . yes
Mn O5 2.149(5) . . yes
Mn O1 2.150(4) . 4_546 yes
Mn O1 2.150(4) . 5_566 yes
Mn O2 2.132(4) . 8_555 yes
V O1 1.650(3) . . yes
V O2 1.631(4) . . yes
V O3 1.800(4) . . yes
V O3 1.800(3) . 6_556 yes

loop_
_geom_torsion_atom_site_label_1
_geom_torsion_atom_site_label_2
_geom_torsion_atom_site_label_3
_geom_torsion_atom_site_label_4
_geom_torsion
_geom_torsion_site_symmetry_1
_geom_torsion_site_symmetry_2
_geom_torsion_site_symmetry_3
_geom_torsion_site_symmetry_4
_geom_torsion_publ_flag
O2 V O1 Mn 22.7(3) . . . 4_556 no
O3 V O1 Mn -97.2(2) . . . 4_556 no
O1 V O3 V 39.6(2) . . . 6_456 no
O2 V O3 V -80.6(2) . . . 6_456 no
O3 V O3 V 162.04(18) 6_556 . . 6_456 no
O1 V O3 V 62.8(2) . . 6_556 6_556 no
O2 V O3 V -176.63(18) . . 6_556 6_556 no
O3 V O3 V -58.2(2) . . 6_556 6_556 no
